data_1512265
loop_
_publ_author_name
'Cui, Weibin'
'Wudl, Fred'

_publ_section_title
;
 Dithienylbenzodipyrrolidone: New Acceptor for Donor--Acceptor Low Band
 Gap Polymers
;
_journal_issue 18
_journal_name_full Macromolecules
_journal_page_first 7232
_journal_paper_doi 10.1021/ma400008h
_journal_volume 46
_journal_year 2013
_chemical_formula_sum 'C30 H34 N2 O2 S2'
_chemical_formula_weight 518.71
_chemical_name_systematic
; 
 ? 
;
_space_group_IT_number 2
_symmetry_cell_setting triclinic
_symmetry_space_group_name_Hall '-P 1'
_symmetry_space_group_name_H-M 'P -1'
_atom_sites_solution_hydrogens geom
_atom_sites_solution_primary direct
_atom_sites_solution_secondary difmap
_audit_creation_method SHELXL-97
_cell_angle_alpha 71.786(7)
_cell_angle_beta 84.056(7)
_cell_angle_gamma 73.638(7)
_cell_formula_units_Z 1
_cell_length_a 5.5147(11)
_cell_length_b 9.2059(19)
_cell_length_c 14.389(3)
_cell_measurement_temperature 100(2)
_cell_volume 665.7(2)
_computing_structure_refinement 'SHELXL-97 (Sheldrick, 2008)'
_computing_structure_solution 'SHELXS-97 (Sheldrick, 2008)'
_diffrn_ambient_temperature 100(2)
_diffrn_measured_fraction_theta_full 0.995
_diffrn_measured_fraction_theta_max 0.995
_diffrn_measurement_device_type 'Bruker Kappa Apex II'
_diffrn_measurement_method 'Omega scan'
_diffrn_radiation_monochromator graphite
_diffrn_radiation_source 'fine-focus sealed tube'
_diffrn_radiation_type MoK\a
_diffrn_radiation_wavelength 0.71073
_diffrn_reflns_av_R_equivalents 0.0258
_diffrn_reflns_av_sigmaI/netI 0.0432
_diffrn_reflns_limit_h_max 7
_diffrn_reflns_limit_h_min -7
_diffrn_reflns_limit_k_max 12
_diffrn_reflns_limit_k_min -12
_diffrn_reflns_limit_l_max 15
_diffrn_reflns_limit_l_min -19
_diffrn_reflns_number 5817
_diffrn_reflns_theta_full 28.28
_diffrn_reflns_theta_max 28.28
_diffrn_reflns_theta_min 2.41
_exptl_absorpt_coefficient_mu 0.230
_exptl_absorpt_correction_T_max 0.746
_exptl_absorpt_correction_T_min 0.608
_exptl_absorpt_correction_type multi-scan
_exptl_absorpt_process_details sadabs
_exptl_crystal_colour dark-pink
_exptl_crystal_density_diffrn 1.294
_exptl_crystal_density_method 'not measured'
_exptl_crystal_description needle
_exptl_crystal_F_000 276
_exptl_crystal_size_max 0.35
_exptl_crystal_size_mid 0.01
_exptl_crystal_size_min 0.03
_refine_diff_density_max 1.081
_refine_diff_density_min -0.494
_refine_diff_density_rms 0.100
_refine_ls_extinction_method none
_refine_ls_goodness_of_fit_ref 1.670
_refine_ls_hydrogen_treatment constr
_refine_ls_matrix_type full
_refine_ls_number_parameters 156
_refine_ls_number_reflns 3290
_refine_ls_number_restraints 16
_refine_ls_restrained_S_all 1.694
_refine_ls_R_factor_all 0.0995
_refine_ls_R_factor_gt 0.0781
_refine_ls_shift/su_max 0.000
_refine_ls_shift/su_mean 0.000
_refine_ls_structure_factor_coef Fsqd
_refine_ls_weighting_details 'calc w=1/[\s^2^(Fo^2^)+(0.0500P)^2^+0.4088P] where P=(Fo^2^+2Fc^2^)/3'
_refine_ls_weighting_scheme calc
_refine_ls_wR_factor_gt 0.2015
_refine_ls_wR_factor_ref 0.2090
_reflns_number_gt 2494
_reflns_number_total 3290
_reflns_threshold_expression >2sigma(I)
_cod_data_source_file ma400008h_si_002.cif
_cod_data_source_block w07082011_0m
_cod_original_sg_symbol_H-M P-1
_cod_database_code 1512265

loop_
_symmetry_equiv_pos_as_xyz
'x, y, z'
'-x, -y, -z'

loop_
_atom_site_label
_atom_site_type_symbol
_atom_site_fract_x
_atom_site_fract_y
_atom_site_fract_z
_atom_site_U_iso_or_equiv
_atom_site_adp_type
_atom_site_occupancy
_atom_site_symmetry_multiplicity
_atom_site_calc_flag
_atom_site_refinement_flags
C1 C -0.0068(6) 0.7879(3) 0.5296(3) 0.0294(7) Uani 1 1 d .
C2 C 0.0308(5) 0.7105(3) 0.4501(2) 0.0273(7) Uani 1 1 d .
C3 C 0.2608(5) 0.5984(3) 0.4652(2) 0.0257(6) Uani 1 1 d .
C4 C 0.3748(5) 0.6046(3) 0.5505(2) 0.0263(6) Uani 1 1 d .
C5 C 0.6041(5) 0.5119(3) 0.5856(2) 0.0268(6) Uani 1 1 d .
H5 H 0.6718 0.5198 0.6414 0.032 Uiso 1 1 calc R
C6 C -0.1507(5) 0.7578(4) 0.3744(3) 0.0292(7) Uani 1 1 d .
C7 C -0.3941(6) 0.8548(4) 0.3710(3) 0.0341(8) Uani 1 1 d .
H7 H -0.4672 0.9017 0.4211 0.041 Uiso 1 1 calc R
C8 C -0.5225(6) 0.8772(4) 0.2861(3) 0.0409(9) Uani 1 1 d .
H8 H -0.6912 0.9405 0.2730 0.049 Uiso 1 1 calc R
C9 C -0.3806(7) 0.7992(5) 0.2248(3) 0.0444(9) Uani 1 1 d .
H9 H -0.4381 0.8008 0.1644 0.053 Uiso 1 1 calc R
C10 C 0.2571(6) 0.7775(4) 0.6630(3) 0.0359(8) Uani 1 1 d D
H10A H 0.1551 0.8885 0.6524 0.043 Uiso 1 1 calc R
H10B H 0.4376 0.7768 0.6600 0.043 Uiso 1 1 calc R
C11 C 0.1953(11) 0.6775(7) 0.7648(3) 0.0724(16) Uani 1 1 d D
C12A C 0.318(3) 0.7135(17) 0.8460(7) 0.090(3) Uiso 0.411(7) 1 d PD
C13A C 0.130(4) 0.861(2) 0.8681(14) 0.172(6) Uiso 0.411(7) 1 d PD
C14A C -0.086(4) 0.803(3) 0.935(2) 0.180(6) Uiso 0.411(7) 1 d PD
C15A C 0.018(8) 0.624(4) 0.990(3) 0.328(16) Uiso 0.411(7) 1 d PD
C12B C 0.211(2) 0.7669(12) 0.8380(5) 0.090(3) Uiso 0.589(7) 1 d PD
C13B C 0.207(4) 0.6684(18) 0.9443(6) 0.172(6) Uiso 0.589(7) 1 d PD
C14B C 0.302(4) 0.750(2) 1.0100(9) 0.180(6) Uiso 0.589(7) 1 d PD
C15B C 0.138(6) 0.918(3) 0.996(3) 0.328(16) Uiso 0.589(7) 1 d PD
N N 0.2082(5) 0.7211(3) 0.5858(2) 0.0299(6) Uani 1 1 d .
O O -0.1868(4) 0.8903(3) 0.5455(2) 0.0384(6) Uani 1 1 d .
S S -0.08441(16) 0.69709(11) 0.26994(7) 0.0398(3) Uani 1 1 d .

loop_
_atom_site_aniso_label
_atom_site_aniso_U_11
_atom_site_aniso_U_22
_atom_site_aniso_U_33
_atom_site_aniso_U_23
_atom_site_aniso_U_13
_atom_site_aniso_U_12
C1 0.0220(13) 0.0216(14) 0.0468(19) -0.0157(14) 0.0063(12) -0.0055(12)
C2 0.0209(13) 0.0203(14) 0.0411(18) -0.0119(13) 0.0065(12) -0.0053(11)
C3 0.0212(13) 0.0199(13) 0.0372(17) -0.0118(12) 0.0052(12) -0.0057(11)
C4 0.0232(13) 0.0213(14) 0.0386(18) -0.0167(13) 0.0084(12) -0.0067(11)
C5 0.0243(13) 0.0234(14) 0.0355(17) -0.0140(13) 0.0039(12) -0.0064(12)
C6 0.0220(13) 0.0221(14) 0.0439(19) -0.0109(13) 0.0032(12) -0.0064(12)
C7 0.0239(14) 0.0258(15) 0.053(2) -0.0134(15) 0.0058(14) -0.0072(12)
C8 0.0242(15) 0.0317(17) 0.061(2) -0.0061(17) -0.0049(15) -0.0055(13)
C9 0.0323(17) 0.046(2) 0.053(2) -0.0116(18) -0.0098(16) -0.0084(16)
C10 0.0290(15) 0.0319(17) 0.055(2) -0.0292(16) 0.0056(14) -0.0050(13)
C11 0.100(4) 0.097(4) 0.047(3) -0.041(3) 0.024(3) -0.056(3)
N 0.0235(12) 0.0247(13) 0.0436(16) -0.0190(12) 0.0059(11) -0.0021(10)
O 0.0236(10) 0.0314(12) 0.0638(17) -0.0271(12) 0.0068(10) -0.0009(9)
S 0.0283(4) 0.0444(5) 0.0481(6) -0.0204(4) -0.0018(3) -0.0039(4)

loop_
_atom_type_symbol
_atom_type_description
_atom_type_scat_dispersion_real
_atom_type_scat_dispersion_imag
_atom_type_scat_source
C C 0.0033 0.0016 'International Tables Vol C Tables 4.2.6.8 and 6.1.1.4'
H H 0.0000 0.0000 'International Tables Vol C Tables 4.2.6.8 and 6.1.1.4'
S S 0.1246 0.1234 'International Tables Vol C Tables 4.2.6.8 and 6.1.1.4'
O O 0.0106 0.0060 'International Tables Vol C Tables 4.2.6.8 and 6.1.1.4'
N N 0.0061 0.0033 'International Tables Vol C Tables 4.2.6.8 and 6.1.1.4'

loop_
_geom_angle_atom_site_label_1
_geom_angle_atom_site_label_2
_geom_angle_atom_site_label_3
_geom_angle
_geom_angle_site_symmetry_1
_geom_angle_site_symmetry_3
O C1 N 124.1(3) . .
O C1 C2 129.1(3) . .
N C1 C2 106.8(2) . .
C3 C2 C6 130.8(3) . .
C3 C2 C1 107.2(3) . .
C6 C2 C1 122.0(3) . .
C2 C3 C5 132.9(3) . 2_666
C2 C3 C4 108.2(3) . .
C5 C3 C4 118.9(3) 2_666 .
C5 C4 N 128.1(3) . .
C5 C4 C3 124.2(3) . .
N C4 C3 107.7(3) . .
C4 C5 C3 116.8(3) . 2_666
C7 C6 C2 127.7(3) . .
C7 C6 S 110.0(3) . .
C2 C6 S 122.3(2) . .
C6 C7 C8 113.2(3) . .
C9 C8 C7 113.1(3) . .
C8 C9 S 111.6(3) . .
N C10 C11 112.9(3) . .
C10 C11 C12B 107.3(5) . .
C10 C11 C12A 110.6(6) . .
C12B C11 C12A 23.9(7) . .
C12B C12A C13A 30.6(10) . .
C12B C12A C11 76.2(10) . .
C13A C12A C11 106.8(8) . .
C14A C13A C12A 107.3(8) . .
C15A C14A C13A 108.4(9) . .
C12A C12B C13B 73.0(14) . .
C12A C12B C11 79.9(11) . .
C13B C12B C11 113.7(7) . .
C12B C13B C14B 109.2(8) . .
C15B C14B C13B 110.5(9) . .
C14B C15B C15B 160(4) . 2_577
C1 N C4 110.1(3) . .
C1 N C10 123.5(3) . .
C4 N C10 126.1(3) . .
C9 S C6 92.10(18) . .

loop_
_geom_bond_atom_site_label_1
_geom_bond_atom_site_label_2
_geom_bond_distance
_geom_bond_site_symmetry_2
C1 O 1.219(4) .
C1 N 1.383(4) .
C1 C2 1.496(4) .
C2 C3 1.379(4) .
C2 C6 1.436(5) .
C3 C5 1.430(4) 2_666
C3 C4 1.459(4) .
C4 C5 1.356(4) .
C4 N 1.394(4) .
C5 C3 1.430(4) 2_666
C6 C7 1.383(4) .
C6 S 1.732(3) .
C7 C8 1.406(5) .
C8 C9 1.358(6) .
C9 S 1.716(4) .
C10 N 1.442(4) .
C10 C11 1.529(6) .
C11 C12B 1.548(7) .
C11 C12A 1.569(8) .
C12A C12B 0.646(18) .
C12A C13A 1.561(9) .
C13A C14A 1.558(10) .
C14A C15A 1.552(10) .
C12B C13B 1.516(9) .
C13B C14B 1.579(9) .
C14B C15B 1.518(10) .
C15B C15B 1.84(5) 2_577
